data_1557849
loop_
_publ_author_name
'Eberson, Lennart'
'Hartshorn, Michael P.'
'Persson, Ola'
'Robinson, Ward T.'
'Timmerman-Vaughan, David J.'

_publ_section_title
;
 Photochemical Nitration by Tetranitromethane. Part XXIII. Adduct
 Formation in the Photochemical Reaction of 1,3-Dimethylnaphthalene.
 Steric Effects and the Regiochemistry of Trinitromethanide Ion Attack on
 the Radical Cation of 1,3-Dimethylnaphthalene
;
_journal_name_full 'Acta Chemica Scandinavica'
_journal_page_first 482
_journal_page_last 494
_journal_paper_doi 10.3891/acta.chem.scand.49-0482
_journal_volume 49
_journal_year 1995
_chemical_formula_sum 'C13 H12 N4 O8'
_chemical_formula_weight 352.27
_chemical_name_common
;
6,8-Dimethyl-r-1-nitro-t-4-trinitromethyl-1,4-dihydronaphthalene
;
_space_group_IT_number 2
_space_group_name_Hall '-P 1'
_space_group_name_H-M_alt 'P -1'
_symmetry_cell_setting triclinic
_symmetry_Int_Tables_number 2
_symmetry_space_group_name_Hall '-P 1'
_symmetry_space_group_name_H-M 'P -1'
_cell_angle_alpha 101.61(3)
_cell_angle_beta 112.01(3)
_cell_angle_gamma 112.23(3)
_cell_formula_units_Z 2
_cell_length_a 9.423(2)
_cell_length_b 9.830(2)
_cell_length_c 10.039(2)
_cell_volume 731.5(5)
_diffrn_ambient_temperature 120
_diffrn_radiation_probe x-ray
_diffrn_radiation_type CuK\a
_diffrn_radiation_wavelength 1.54180
_exptl_absorpt_coefficient_mu 1.176
_exptl_crystal_density_diffrn 1.599
_refine_ls_number_reflns 1526
_refine_ls_R_factor_gt 0.041
_refine_ls_wR_factor_ref 0.108
_cod_data_source_file Acta-Chem-Scand-1995-49-482-494-1.cif
_cod_data_source_block 1
_cod_original_cell_volume 731.5(3)
_cod_database_code 1557849

loop_
_space_group_symop_id
_space_group_symop_operation_xyz
1 x,y,z
2 -x,-y,-z

loop_
_atom_site_label
_atom_site_type_symbol
_atom_site_thermal_displace_type
_atom_site_fract_x
_atom_site_fract_y
_atom_site_fract_z
_atom_site_occupancy
_atom_site_U_iso_or_equiv
_atom_site_calc_flag
_atom_site_refinement_flags
_atom_site_disorder_assembly
_atom_site_disorder_group
O11 O Uiso 0.5679(3) 0.7006(3) 1.1590(2) 1.000 0.0330(10) . . . .
O12 O Uiso 0.7770(3) 0.9265(2) 1.2039(2) 1.000 0.0260(10) . . . .
O21 O Uiso 0.8187(3) 0.4510(2) 0.8640(2) 1.000 0.0220(10) . . . .
O22 O Uiso 0.6270(3) 0.3462(2) 0.6157(2) 1.000 0.0240(10) . . . .
O31 O Uiso 0.8052(3) 0.4760(2) 0.4694(2) 1.000 0.0260(10) . . . .
O32 O Uiso 0.7138(3) 0.6461(2) 0.5025(2) 1.000 0.0260(10) . . . .
O41 O Uiso 1.1068(3) 0.5570(2) 0.8285(2) 1.000 0.0260(10) . . . .
O42 O Uiso 1.1330(3) 0.7383(2) 0.7319(2) 1.000 0.0220(10) . . . .
N1 N Uiso 0.6934(4) 0.7805(3) 1.1469(3) 1.000 0.0200(10) . . . .
N2 N Uiso 0.7627(3) 0.4515(3) 0.7341(3) 1.000 0.0170(10) . . . .
N3 N Uiso 0.7875(3) 0.5737(3) 0.5484(3) 1.000 0.0180(10) . . . .
N4 N Uiso 1.0536(3) 0.6337(3) 0.7659(2) 1.000 0.0170(10) . . . .
C1 C Uiso 0.7429(4) 0.6889(3) 1.0453(3) 1.000 0.0160(10) . . . .
C2 C Uiso 0.6256(4) 0.6648(3) 0.8829(3) 1.000 0.0180(10) . . . .
C3 C Uiso 0.6809(4) 0.6960(3) 0.7845(3) 1.000 0.0160(10) . . . .
C4 C Uiso 0.8678(4) 0.7480(3) 0.8218(3) 1.000 0.0150(10) . . . .
C4A C Uiso 0.9961(4) 0.8109(3) 0.9964(3) 1.000 0.0120(10) . . . .
C5 C Uiso 1.1750(4) 0.9019(3) 1.0505(3) 1.000 0.0140(10) . . . .
C6 C Uiso 1.3006(4) 0.9576(3) 1.2063(3) 1.000 0.0160(10) . . . .
C7 C Uiso 1.2399(4) 0.9208(3) 1.3075(3) 1.000 0.0190(10) . . . .
C8 C Uiso 1.0619(4) 0.8328(3) 1.2595(3) 1.000 0.0160(10) . . . .
C8A C Uiso 0.9373(4) 0.7791(3) 1.1013(3) 1.000 0.0150(10) . . . .
C9 C Uiso 0.8687(4) 0.6056(3) 0.7231(3) 1.000 0.0140(10) . . . .
C10 C Uiso 1.4937(4) 1.0481(4) 1.2598(3) 1.000 0.0230(10) . . . .
C11 C Uiso 1.0102(4) 0.7976(4) 1.3790(3) 1.000 0.0240(10) . . . .

loop_
_atom_type_symbol
_atom_type_description
_atom_type_scat_dispersion_real
_atom_type_scat_dispersion_imag
_atom_type_scat_source
C C 0.0181 0.0091 ' International Tables Vol C Tables 4.2.6.8 and 6.1.1.4'
N N 0.0311 0.0180 ' International Tables Vol C Tables 4.2.6.8 and 6.1.1.4'
O O 0.0492 0.0322 ' International Tables Vol C Tables 4.2.6.8 and 6.1.1.4'

loop_
_geom_angle_atom_site_label_1
_geom_angle_atom_site_label_2
_geom_angle_atom_site_label_3
_geom_angle
_geom_angle_site_symmetry_1
_geom_angle_site_symmetry_2
_geom_angle_site_symmetry_3
_geom_angle_publ_flag
O11 N1 O12 124.6(4) . . . yes
O11 N1 C1 116.9(3) . . . yes
O12 N1 C1 118.5(3) . . . yes
O21 N2 O22 126.9(3) . . . yes
O21 N2 C9 115.4(2) . . . yes
O22 N2 C9 117.6(2) . . . yes
O31 N3 O32 126.7(3) . . . yes
O31 N3 C9 115.3(3) . . . yes
O32 N3 C9 118.1(3) . . . yes
O41 N4 O42 127.3(3) . . . yes
O41 N4 C9 120.0(3) . . . yes
O42 N4 C9 112.7(3) . . . yes
N1 C1 C2 103.7(3) . . . yes
N1 C1 C8A 111.2(2) . . . yes
C2 C1 C8A 115.0(3) . . . no
C1 C2 C3 124.1(4) . . . no
C2 C3 C4 122.4(3) . . . no
C3 C4 C4A 113.2(3) . . . no
C3 C4 C9 108.0(3) . . . no
C4A C4 C9 112.2(3) . . . no
C4 C4A C5 118.4(3) . . . no
C4 C4A C8A 121.8(3) . . . no
C5 C4A C8A 119.9(3) . . . no
C4A C5 C6 121.9(3) . . . no
C5 C6 C7 117.3(3) . . . no
C5 C6 C10 120.7(3) . . . no
C7 C6 C10 121.9(3) . . . no
C6 C7 C8 122.9(3) . . . no
C7 C8 C8A 118.6(3) . . . no
C7 C8 C11 118.6(3) . . . no
C8A C8 C11 122.8(3) . . . no
C1 C8A C4A 120.2(3) . . . no
C1 C8A C8 120.5(3) . . . no
C4A C8A C8 119.3(3) . . . no
N2 C9 N3 106.6(2) . . . yes
N2 C9 N4 110.1(3) . . . yes
N2 C9 C4 110.8(3) . . . yes
N3 C9 N4 102.2(3) . . . yes
N3 C9 C4 113.1(3) . . . yes
N4 C9 C4 113.6(2) . . . yes

loop_
_geom_bond_atom_site_label_1
_geom_bond_atom_site_label_2
_geom_bond_distance
_geom_bond_site_symmetry_1
_geom_bond_site_symmetry_2
_geom_bond_publ_flag
O11 N1 1.214(5) . . yes
O12 N1 1.218(3) . . yes
O21 N2 1.212(3) . . yes
O22 N2 1.218(3) . . yes
O31 N3 1.222(4) . . yes
O32 N3 1.211(4) . . yes
O41 N4 1.206(3) . . yes
O42 N4 1.218(4) . . yes
N1 C1 1.541(5) . . yes
N2 C9 1.520(4) . . yes
N3 C9 1.533(4) . . yes
N4 C9 1.524(5) . . yes
C1 C2 1.494(4) . . no
C1 C8A 1.502(5) . . no
C2 C3 1.315(5) . . no
C3 C4 1.500(6) . . no
C4 C4A 1.525(4) . . no
C4 C9 1.549(5) . . no
C4A C5 1.384(5) . . no
C4A C8A 1.397(5) . . no
C5 C6 1.387(4) . . no
C6 C7 1.385(5) . . no
C6 C10 1.497(6) . . no
C7 C8 1.387(5) . . no
C8 C8A 1.406(4) . . no
C8 C11 1.508(5) . . no

loop_
_geom_torsion_atom_site_label_1
_geom_torsion_atom_site_label_2
_geom_torsion_atom_site_label_3
_geom_torsion_atom_site_label_4
_geom_torsion
_geom_torsion_site_symmetry_1
_geom_torsion_site_symmetry_2
_geom_torsion_site_symmetry_3
_geom_torsion_site_symmetry_4
_geom_torsion_publ_flag
O11 N1 C1 C2 85.2(3) . . . . no
O11 N1 C1 C8A -150.7(3) . . . . no
O12 N1 C1 C2 -91.9(3) . . . . no
O12 N1 C1 C8A 32.2(4) . . . . no
O21 N2 C9 N3 174.0(3) . . . . no
O21 N2 C9 N4 63.9(4) . . . . no
O21 N2 C9 C4 -62.6(4) . . . . no
O22 N2 C9 N3 -10.1(4) . . . . no
O22 N2 C9 N4 -120.1(3) . . . . no
O22 N2 C9 C4 113.3(3) . . . . no
O31 N3 C9 N2 -66.8(4) . . . . no
O31 N3 C9 N4 48.7(3) . . . . no
O31 N3 C9 C4 171.3(3) . . . . no
O32 N3 C9 N2 113.4(3) . . . . no
O32 N3 C9 N4 -131.1(3) . . . . no
O32 N3 C9 C4 -8.6(4) . . . . no
O41 N4 C9 N2 -13.5(3) . . . . no
O41 N4 C9 N3 -126.4(2) . . . . no
O41 N4 C9 C4 111.4(3) . . . . no
O42 N4 C9 N2 167.4(2) . . . . no
O42 N4 C9 N3 54.5(3) . . . . no
O42 N4 C9 C4 -67.7(3) . . . . no
N1 C1 C2 C3 131.7(3) . . . . no
C8A C1 C2 C3 10.2(5) . . . . no
N1 C1 C8A C4A -127.8(3) . . . . no
N1 C1 C8A C8 52.0(4) . . . . no
C2 C1 C8A C4A -10.4(4) . . . . no
C2 C1 C8A C8 169.4(3) . . . . no
C1 C2 C3 C4 4.8(5) . . . . no
C2 C3 C4 C4A -18.2(4) . . . . no
C2 C3 C4 C9 106.7(3) . . . . no
C3 C4 C4A C5 -162.5(3) . . . . no
C3 C4 C4A C8A 17.4(4) . . . . no
C9 C4 C4A C5 74.9(4) . . . . no
C9 C4 C4A C8A -105.2(4) . . . . no
C3 C4 C9 N2 -47.5(3) . . . . no
C3 C4 C9 N3 72.1(3) . . . . no
C3 C4 C9 N4 -172.0(2) . . . . no
C4A C4 C9 N2 78.1(4) . . . . no
C4A C4 C9 N3 -162.4(3) . . . . no
C4A C4 C9 N4 -46.4(3) . . . . no
C4 C4A C5 C6 -177.1(3) . . . . no
C8A C4A C5 C6 3.0(5) . . . . no
C4 C4A C8A C1 -3.6(5) . . . . no
C4 C4A C8A C8 176.6(3) . . . . no
C5 C4A C8A C1 176.3(3) . . . . no
C5 C4A C8A C8 -3.5(5) . . . . no
C4A C5 C6 C7 -1.1(5) . . . . no
C4A C5 C6 C10 176.6(3) . . . . no
C5 C6 C7 C8 -0.3(5) . . . . no
C10 C6 C7 C8 -177.9(3) . . . . no
C6 C7 C8 C8A -0.3(5) . . . . no
C6 C7 C8 C11 179.2(3) . . . . no
C7 C8 C8A C1 -177.6(3) . . . . no
C7 C8 C8A C4A 2.2(5) . . . . no
C11 C8 C8A C1 2.9(5) . . . . no
C11 C8 C8A C4A -177.3(3) . . . . no
